data_7211094
loop_
_publ_author_name
'Zhang, Xiaoxi'
'Xing, Na'
'Bai, Fengying'
'Wan, Lijuan'
'Shan, Hui'
'Hou, Yanan'
'Xing, Yongheng'
'Shi, Zhan'

_publ_section_title
;
 Multi-functional d10 metal--organic materials based on
 bis-pyrazole/pyridine ligands supported by a 2,6-di(3-pyrazolyl)pyridine
 with different spanning flexible dicarboxylate ligands: synthesis,
 structure, photoluminescent and catalytic properties
;
_journal_issue 44
_journal_name_full CrystEngComm
_journal_page_first 9135
_journal_paper_doi 10.1039/c3ce41213j
_journal_volume 15
_journal_year 2013
_chemical_formula_sum 'C32 H38 N10 O18 Zn3'
_chemical_formula_weight 1046.83
_chemical_name_systematic
;
?
;
_space_group_IT_number 60
_symmetry_space_group_name_Hall '-P 2n 2ab'
_symmetry_space_group_name_H-M 'P b c n'
_atom_sites_solution_hydrogens geom
_atom_sites_solution_primary direct
_atom_sites_solution_secondary difmap
_audit_creation_method SHELXL-97
_cell_angle_alpha 90.00
_cell_angle_beta 90.00
_cell_angle_gamma 90.00
_cell_formula_units_Z 4
_cell_length_a 23.908(4)
_cell_length_b 10.0503(18)
_cell_length_c 17.068(3)
_cell_measurement_temperature 273(2)
_cell_volume 4101.1(12)
_computing_structure_refinement 'SHELXL-97 (Sheldrick, 1997)'
_computing_structure_solution 'SHELXS-97 (Sheldrick, 1990)'
_diffrn_ambient_temperature 273(2)
_diffrn_measured_fraction_theta_full 0.999
_diffrn_measured_fraction_theta_max 0.999
_diffrn_radiation_monochromator graphite
_diffrn_radiation_source 'fine-focus sealed tube'
_diffrn_radiation_type MoK\a
_diffrn_radiation_wavelength 0.71073
_diffrn_reflns_av_R_equivalents 0.0816
_diffrn_reflns_av_sigmaI/netI 0.0561
_diffrn_reflns_limit_h_max 26
_diffrn_reflns_limit_h_min -26
_diffrn_reflns_limit_k_max 11
_diffrn_reflns_limit_k_min -11
_diffrn_reflns_limit_l_max 19
_diffrn_reflns_limit_l_min -12
_diffrn_reflns_number 17172
_diffrn_reflns_theta_full 23.66
_diffrn_reflns_theta_max 23.66
_diffrn_reflns_theta_min 2.20
_exptl_absorpt_coefficient_mu 1.829
_exptl_crystal_density_diffrn 1.695
_exptl_crystal_density_method 'not measured'
_exptl_crystal_F_000 2136
_exptl_crystal_size_max 0.238
_exptl_crystal_size_mid 0.108
_exptl_crystal_size_min 0.079
_refine_diff_density_max 0.457
_refine_diff_density_min -0.558
_refine_diff_density_rms 0.089
_refine_ls_extinction_method none
_refine_ls_goodness_of_fit_ref 1.053
_refine_ls_hydrogen_treatment mixed
_refine_ls_matrix_type full
_refine_ls_number_parameters 287
_refine_ls_number_reflns 3094
_refine_ls_number_restraints 0
_refine_ls_restrained_S_all 1.053
_refine_ls_R_factor_all 0.0807
_refine_ls_R_factor_gt 0.0476
_refine_ls_shift/su_max 0.003
_refine_ls_shift/su_mean 0.000
_refine_ls_structure_factor_coef Fsqd
_refine_ls_weighting_details 'calc w=1/[\s^2^(Fo^2^)+(0.0592P)^2^+5.4852P] where P=(Fo^2^+2Fc^2^)/3'
_refine_ls_weighting_scheme calc
_refine_ls_wR_factor_gt 0.1163
_refine_ls_wR_factor_ref 0.1335
_reflns_number_gt 2106
_reflns_number_total 3094
_reflns_threshold_expression >2sigma(I)
_cod_data_source_file c3ce41213j.txt
_cod_data_source_block 2
_cod_original_cell_volume 4101.3(13)
_cod_original_sg_symbol_H-M Pbcn
_cod_database_code 7211094

loop_
_symmetry_equiv_pos_as_xyz
'x, y, z'
'-x+1/2, -y+1/2, z+1/2'
'-x, y, -z+1/2'
'x+1/2, -y+1/2, -z'
'-x, -y, -z'
'x-1/2, y-1/2, -z-1/2'
'x, -y, z-1/2'
'-x-1/2, y-1/2, z'

loop_
_atom_site_label
_atom_site_type_symbol
_atom_site_fract_x
_atom_site_fract_y
_atom_site_fract_z
_atom_site_U_iso_or_equiv
_atom_site_adp_type
_atom_site_occupancy
_atom_site_symmetry_multiplicity
_atom_site_calc_flag
_atom_site_refinement_flags
Zn1 Zn 0.87597(3) 0.18852(7) 0.96341(4) 0.0385(2) Uani 1 1 d .
Zn2 Zn 1.0000 -0.09184(10) 0.7500 0.0390(3) Uani 1 2 d S
O1 O 0.90232(18) 0.3158(4) 1.0522(2) 0.0535(12) Uani 1 1 d .
H1E H 0.9144 0.2700 1.0905 0.080 Uiso 1 1 d R
H1F H 0.9284 0.3654 1.0350 0.080 Uiso 1 1 d R
O2 O 0.86629(15) 0.0535(4) 0.8682(2) 0.0398(10) Uani 1 1 d .
O3 O 0.95793(16) 0.1523(5) 0.9335(2) 0.0493(12) Uani 1 1 d .
O4 O 0.91818(15) -0.0626(4) 0.7835(2) 0.0434(10) Uani 1 1 d .
O5 O 1.01630(18) -0.2529(4) 0.8253(2) 0.0494(11) Uani 1 1 d .
O6 O 0.9892(2) -0.4658(5) 0.8332(4) 0.106(2) Uani 1 1 d .
O7 O 0.98911(15) 0.0428(4) 0.6526(2) 0.0479(11) Uani 1 1 d .
O1W O 0.9429(3) 0.5634(6) 1.0489(5) 0.162(4) Uani 1 1 d .
H1WA H 0.9598 0.5007 1.0253 0.243 Uiso 1 1 d R
H1WB H 0.9107 0.5744 1.0287 0.243 Uiso 1 1 d R
O2W O 0.0421(3) 0.2165(8) 0.0349(4) 0.129(3) Uani 1 1 d .
H2WA H 0.0308 0.2408 0.0869 0.194 Uiso 1 1 d R
H2WB H 0.0282 0.2810 -0.0018 0.194 Uiso 1 1 d R
N1 N 0.8762(2) -0.0501(5) 1.1001(3) 0.0435(13) Uani 1 1 d .
H1D H 0.9117 -0.0623 1.1041 0.052 Uiso 1 1 calc R
N2 N 0.85330(19) 0.0410(5) 1.0527(3) 0.0402(13) Uani 1 1 d .
N3 N 0.78869(18) 0.2012(5) 0.9719(3) 0.0342(11) Uani 1 1 d .
N4 N 0.85168(19) 0.3613(5) 0.8879(3) 0.0397(12) Uani 1 1 d .
N5 N 0.8736(2) 0.4551(5) 0.8405(3) 0.0467(13) Uani 1 1 d .
H5A H 0.9089 0.4687 0.8347 0.056 Uiso 1 1 calc R
C1 C 0.8544(3) -0.2295(7) 1.1944(4) 0.064(2) Uani 1 1 d .
H1A H 0.8917 -0.2141 1.2136 0.096 Uiso 1 1 calc R
H1B H 0.8533 -0.3127 1.1668 0.096 Uiso 1 1 calc R
H1C H 0.8288 -0.2323 1.2377 0.096 Uiso 1 1 calc R
C2 C 0.8383(3) -0.1204(6) 1.1406(4) 0.0450(16) Uani 1 1 d .
C3 C 0.7874(3) -0.0722(6) 1.1174(4) 0.0474(17) Uani 1 1 d .
H3 H 0.7524 -0.1006 1.1342 0.057 Uiso 1 1 calc R
C4 C 0.7986(2) 0.0269(6) 1.0640(3) 0.0359(14) Uani 1 1 d .
C5 C 0.7614(2) 0.1150(6) 1.0176(3) 0.0379(15) Uani 1 1 d .
C6 C 0.7036(2) 0.1114(6) 1.0191(4) 0.0422(16) Uani 1 1 d .
H6 H 0.6847 0.0504 1.0504 0.051 Uiso 1 1 calc R
C7 C 0.6744(3) 0.2013(6) 0.9726(4) 0.0483(17) Uani 1 1 d .
H7 H 0.6355 0.2015 0.9730 0.058 Uiso 1 1 calc R
C8 C 0.7029(2) 0.2896(6) 0.9261(4) 0.0427(16) Uani 1 1 d .
H8 H 0.6838 0.3506 0.8951 0.051 Uiso 1 1 calc R
C9 C 0.7602(2) 0.2862(6) 0.9265(4) 0.0379(15) Uani 1 1 d .
C10 C 0.7964(2) 0.3744(6) 0.8799(3) 0.0372(14) Uani 1 1 d .
C11 C 0.7834(3) 0.4748(6) 0.8274(4) 0.0432(16) Uani 1 1 d .
H11 H 0.7479 0.5022 0.8120 0.052 Uiso 1 1 calc R
C12 C 0.8333(3) 0.5252(6) 0.8029(4) 0.0493(17) Uani 1 1 d .
C13 C 0.8476(3) 0.6348(7) 0.7479(4) 0.067(2) Uani 1 1 d .
H13A H 0.8756 0.6907 0.7711 0.101 Uiso 1 1 calc R
H13B H 0.8147 0.6864 0.7371 0.101 Uiso 1 1 calc R
H13C H 0.8617 0.5978 0.6999 0.101 Uiso 1 1 calc R
C14 C 0.9117(2) 0.0159(6) 0.8394(4) 0.0365(14) Uani 1 1 d .
C15 C 1.0014(3) -0.3634(8) 0.7957(4) 0.066(2) Uani 1 1 d .
C16 C 1.0353(2) 0.0754(6) 0.6232(4) 0.0398(15) Uani 1 1 d .

loop_
_atom_site_aniso_label
_atom_site_aniso_U_11
_atom_site_aniso_U_22
_atom_site_aniso_U_33
_atom_site_aniso_U_23
_atom_site_aniso_U_13
_atom_site_aniso_U_12
Zn1 0.0270(4) 0.0530(5) 0.0355(4) -0.0025(4) 0.0036(3) 0.0013(3)
Zn2 0.0346(6) 0.0452(6) 0.0373(6) 0.000 0.0044(5) 0.000
O1 0.053(3) 0.069(3) 0.039(3) -0.006(2) -0.003(2) 0.003(2)
O2 0.025(2) 0.048(2) 0.047(3) 0.001(2) 0.0065(19) -0.0001(18)
O3 0.031(2) 0.075(3) 0.042(3) -0.025(3) 0.002(2) 0.002(2)
O4 0.033(2) 0.051(3) 0.046(3) -0.011(2) 0.005(2) -0.005(2)
O5 0.055(3) 0.048(3) 0.045(3) 0.002(2) -0.007(2) 0.000(2)
O6 0.110(5) 0.076(4) 0.131(6) 0.054(4) -0.056(4) -0.036(3)
O7 0.026(2) 0.064(3) 0.054(3) 0.018(2) 0.002(2) -0.001(2)
O1W 0.127(6) 0.093(5) 0.265(11) 0.000(6) -0.112(7) -0.011(4)
O2W 0.080(5) 0.192(8) 0.115(6) 0.010(5) -0.002(4) -0.018(5)
N1 0.038(3) 0.050(3) 0.043(3) 0.008(3) -0.006(3) 0.006(3)
N2 0.032(3) 0.051(3) 0.037(3) 0.011(3) 0.002(2) 0.003(2)
N3 0.030(3) 0.040(3) 0.033(3) -0.005(2) 0.003(2) -0.001(2)
N4 0.038(3) 0.045(3) 0.036(3) -0.003(3) 0.004(2) -0.004(2)
N5 0.047(3) 0.050(3) 0.044(3) -0.003(3) 0.004(3) -0.011(3)
C1 0.086(6) 0.065(5) 0.040(4) 0.014(4) -0.012(4) -0.009(4)
C2 0.048(4) 0.052(4) 0.034(4) 0.009(3) -0.002(3) -0.009(3)
C3 0.046(4) 0.051(4) 0.045(4) 0.001(3) 0.014(3) -0.008(3)
C4 0.029(3) 0.048(4) 0.030(3) -0.001(3) 0.005(3) 0.001(3)
C5 0.034(3) 0.045(4) 0.035(4) -0.006(3) 0.004(3) 0.000(3)
C6 0.034(3) 0.047(4) 0.046(4) -0.003(3) 0.006(3) 0.000(3)
C7 0.032(3) 0.056(4) 0.057(4) -0.011(4) -0.002(3) 0.004(3)
C8 0.033(3) 0.043(4) 0.053(4) -0.002(3) -0.005(3) 0.004(3)
C9 0.037(4) 0.035(3) 0.041(4) -0.007(3) -0.003(3) 0.005(3)
C10 0.042(4) 0.035(3) 0.035(4) -0.008(3) -0.002(3) 0.001(3)
C11 0.048(4) 0.043(4) 0.039(4) -0.003(3) -0.011(3) 0.003(3)
C12 0.060(4) 0.045(4) 0.042(4) -0.004(3) -0.004(4) -0.004(4)
C13 0.075(5) 0.068(5) 0.059(5) 0.017(4) 0.001(4) -0.018(4)
C14 0.029(3) 0.041(4) 0.040(4) 0.003(3) -0.002(3) -0.007(3)
C15 0.054(4) 0.062(5) 0.081(6) 0.023(5) -0.023(5) -0.003(4)
C16 0.037(4) 0.044(4) 0.038(4) -0.003(3) 0.001(3) -0.005(3)

loop_
_atom_type_symbol
_atom_type_description
_atom_type_scat_dispersion_real
_atom_type_scat_dispersion_imag
_atom_type_scat_source
C C 0.0033 0.0016 'International Tables Vol C Tables 4.2.6.8 and 6.1.1.4'
H H 0.0000 0.0000 'International Tables Vol C Tables 4.2.6.8 and 6.1.1.4'
N N 0.0061 0.0033 'International Tables Vol C Tables 4.2.6.8 and 6.1.1.4'
O O 0.0106 0.0060 'International Tables Vol C Tables 4.2.6.8 and 6.1.1.4'
Zn Zn 0.2839 1.4301 'International Tables Vol C Tables 4.2.6.8 and 6.1.1.4'

loop_
_geom_angle_atom_site_label_1
_geom_angle_atom_site_label_2
_geom_angle_atom_site_label_3
_geom_angle
_geom_angle_site_symmetry_1
_geom_angle_site_symmetry_3
O3 Zn1 O1 90.08(17) . .
O3 Zn1 N3 167.49(17) . .
O1 Zn1 N3 102.34(17) . .
O3 Zn1 O2 78.53(15) . .
O1 Zn1 O2 168.61(15) . .
N3 Zn1 O2 89.04(15) . .
O3 Zn1 N2 106.74(18) . .
O1 Zn1 N2 89.13(18) . .
N3 Zn1 N2 75.36(18) . .
O2 Zn1 N2 94.16(17) . .
O3 Zn1 N4 103.97(18) . .
O1 Zn1 N4 91.17(17) . .
N3 Zn1 N4 74.59(18) . .
O2 Zn1 N4 91.54(16) . .
N2 Zn1 N4 149.29(17) . .
O4 Zn2 O4 163.6(2) . 3_756
O4 Zn2 O5 95.95(16) . 3_756
O4 Zn2 O5 96.68(16) 3_756 3_756
O4 Zn2 O5 96.68(16) . .
O4 Zn2 O5 95.95(16) 3_756 .
O5 Zn2 O5 79.3(2) 3_756 .
O4 Zn2 O7 90.56(15) . .
O4 Zn2 O7 79.12(15) 3_756 .
O5 Zn2 O7 89.40(17) 3_756 .
O5 Zn2 O7 167.17(17) . .
O4 Zn2 O7 79.12(15) . 3_756
O4 Zn2 O7 90.56(15) 3_756 3_756
O5 Zn2 O7 167.16(17) 3_756 3_756
O5 Zn2 O7 89.40(17) . 3_756
O7 Zn2 O7 102.4(2) . 3_756
C14 O2 Zn1 113.4(4) . .
C16 O3 Zn1 115.2(4) 3_756 .
C14 O4 Zn2 114.9(4) . .
C15 O5 Zn2 112.2(4) . .
C16 O7 Zn2 111.4(4) . .
N2 N1 C2 113.3(5) . .
C4 N2 N1 104.0(5) . .
C4 N2 Zn1 114.6(4) . .
N1 N2 Zn1 141.3(4) . .
C5 N3 C9 120.3(5) . .
C5 N3 Zn1 119.1(4) . .
C9 N3 Zn1 120.3(4) . .
C10 N4 N5 104.7(5) . .
C10 N4 Zn1 113.1(4) . .
N5 N4 Zn1 141.9(4) . .
N4 N5 C12 111.7(5) . .
N1 C2 C3 105.3(5) . .
N1 C2 C1 122.3(6) . .
C3 C2 C1 132.3(6) . .
C2 C3 C4 106.0(5) . .
N2 C4 C3 111.3(5) . .
N2 C4 C5 116.6(5) . .
C3 C4 C5 132.0(5) . .
N3 C5 C6 121.0(6) . .
N3 C5 C4 114.0(5) . .
C6 C5 C4 125.0(6) . .
C5 C6 C7 118.3(6) . .
C8 C7 C6 120.1(6) . .
C9 C8 C7 118.6(6) . .
N3 C9 C8 121.7(6) . .
N3 C9 C10 113.5(5) . .
C8 C9 C10 124.7(6) . .
N4 C10 C11 111.0(5) . .
N4 C10 C9 117.8(5) . .
C11 C10 C9 131.1(6) . .
C12 C11 C10 105.9(6) . .
N5 C12 C11 106.6(6) . .
N5 C12 C13 121.3(6) . .
C11 C12 C13 132.1(6) . .
O4 C14 O2 126.8(5) . .
O4 C14 C16 117.4(5) . 3_756
O2 C14 C16 115.8(5) . 3_756
O6 C15 O5 125.7(7) . .
O6 C15 C15 120.2(5) . 3_756
O5 C15 C15 114.1(5) . 3_756
O3 C16 O7 125.8(6) 3_756 .
O3 C16 C14 117.0(5) 3_756 3_756
O7 C16 C14 117.2(5) . 3_756

loop_
_geom_bond_atom_site_label_1
_geom_bond_atom_site_label_2
_geom_bond_distance
_geom_bond_site_symmetry_2
Zn1 O3 2.058(4) .
Zn1 O1 2.081(4) .
Zn1 N3 2.096(4) .
Zn1 O2 2.130(4) .
Zn1 N2 2.194(5) .
Zn1 N4 2.239(5) .
Zn2 O4 2.059(4) .
Zn2 O4 2.059(4) 3_756
Zn2 O5 2.103(4) 3_756
Zn2 O5 2.103(4) .
Zn2 O7 2.159(4) .
Zn2 O7 2.159(4) 3_756
O2 C14 1.250(6) .
O3 C16 1.249(7) 3_756
O4 C14 1.248(7) .
O5 C15 1.271(8) .
O6 C15 1.246(8) .
O7 C16 1.257(6) .
N1 N2 1.339(6) .
N1 C2 1.341(7) .
N2 C4 1.330(7) .
N3 C5 1.336(7) .
N3 C9 1.339(7) .
N4 C10 1.336(7) .
N4 N5 1.349(6) .
N5 C12 1.355(8) .
C1 C2 1.481(8) .
C2 C3 1.369(8) .
C3 C4 1.376(8) .
C4 C5 1.483(8) .
C5 C6 1.383(8) .
C6 C7 1.391(8) .
C7 C8 1.372(8) .
C8 C9 1.371(8) .
C9 C10 1.471(8) .
C10 C11 1.385(8) .
C11 C12 1.360(8) .
C12 C13 1.488(9) .
C14 C16 1.539(8) 3_756
C15 C15 1.562(15) 3_756
C16 O3 1.249(7) 3_756
C16 C14 1.539(8) 3_756
